data_7233387
loop_
_publ_author_name
'He, Zimo'
'Zhao, Xi'
'Pan, Xinbo'
'Li, Yuanyuan'
'Wang, XiaoXiao'
'Xu, Haitao'
'Xu, Zhenliang'

_publ_section_title
;
 Ligand geometry controlling Zn-MOF partial structures for their catalytic
 performance in Knoevenagel condensation
;
_journal_issue 43
_journal_name_full 'RSC Advances'
_journal_page_first 25170
_journal_paper_doi 10.1039/C9RA04499J
_journal_volume 9
_journal_year 2019
_chemical_formula_sum 'C22 H21 N5 O8 Zn'
_chemical_formula_weight 548.81
_space_group_IT_number 14
_space_group_name_Hall '-P 2ybc'
_space_group_name_H-M_alt 'P 1 21/c 1'
_symmetry_cell_setting monoclinic
_symmetry_space_group_name_Hall '-P 2ybc'
_symmetry_space_group_name_H-M 'P 1 21/c 1'
_atom_sites_solution_hydrogens geom
_atom_sites_solution_primary direct
_atom_sites_solution_secondary difmap
_audit_creation_method SHELXL-97
_audit_update_record
;
2019-05-18 deposited with the CCDC.    2019-07-30 downloaded from the CCDC.
;
_cell_angle_alpha 90.00
_cell_angle_beta 106.957(17)
_cell_angle_gamma 90.00
_cell_formula_units_Z 4
_cell_length_a 14.74(3)
_cell_length_b 8.444(15)
_cell_length_c 19.15(3)
_cell_measurement_reflns_used 5020
_cell_measurement_temperature 293(2)
_cell_measurement_theta_max 27.76
_cell_measurement_theta_min 2.27
_cell_volume 2280(7)
_computing_cell_refinement 'Bruker SAINT'
_computing_data_collection 'Bruker APEX2'
_computing_data_reduction 'Bruker SAINT'
_computing_molecular_graphics 'Bruker SHELXTL'
_computing_publication_material 'Bruker SHELXTL'
_computing_structure_refinement 'SHELXL-97 (Sheldrick, 2008)'
_computing_structure_solution 'SHELXS-97 (Sheldrick, 2008)'
_diffrn_ambient_temperature 293(2)
_diffrn_measured_fraction_theta_full 0.955
_diffrn_measured_fraction_theta_max 0.955
_diffrn_measurement_device_type 'Bruker APEX-II CCD'
_diffrn_measurement_method '\f and \w scans'
_diffrn_radiation_monochromator graphite
_diffrn_radiation_source 'fine-focus sealed tube'
_diffrn_radiation_type MoK\a
_diffrn_radiation_wavelength 0.71073
_diffrn_reflns_av_R_equivalents 0.0261
_diffrn_reflns_av_sigmaI/netI 0.0328
_diffrn_reflns_limit_h_max 17
_diffrn_reflns_limit_h_min -17
_diffrn_reflns_limit_k_max 10
_diffrn_reflns_limit_k_min -9
_diffrn_reflns_limit_l_max 22
_diffrn_reflns_limit_l_min -18
_diffrn_reflns_number 9972
_diffrn_reflns_theta_full 25.05
_diffrn_reflns_theta_max 25.05
_diffrn_reflns_theta_min 2.27
_exptl_absorpt_coefficient_mu 1.138
_exptl_absorpt_correction_T_max 0.8479
_exptl_absorpt_correction_T_min 0.8044
_exptl_absorpt_correction_type multi-scan
_exptl_absorpt_process_details sadabs
_exptl_crystal_density_diffrn 1.599
_exptl_crystal_density_method 'not measured'
_exptl_crystal_F_000 1128
_exptl_crystal_size_max 0.20
_exptl_crystal_size_mid 0.18
_exptl_crystal_size_min 0.15
_refine_diff_density_max 0.507
_refine_diff_density_min -0.581
_refine_diff_density_rms 0.127
_refine_ls_extinction_method none
_refine_ls_goodness_of_fit_ref 1.173
_refine_ls_hydrogen_treatment constr
_refine_ls_matrix_type full
_refine_ls_number_parameters 327
_refine_ls_number_reflns 3848
_refine_ls_number_restraints 0
_refine_ls_restrained_S_all 1.173
_refine_ls_R_factor_all 0.0433
_refine_ls_R_factor_gt 0.0372
_refine_ls_shift/su_max 0.000
_refine_ls_shift/su_mean 0.000
_refine_ls_structure_factor_coef Fsqd
_refine_ls_weighting_details 'calc w=1/[\s^2^(Fo^2^)+(0.1072P)^2^+1.1122P] where P=(Fo^2^+2Fc^2^)/3'
_refine_ls_weighting_scheme calc
_refine_ls_wR_factor_gt 0.1466
_refine_ls_wR_factor_ref 0.1604
_reflns_number_gt 3431
_reflns_number_total 3848
_reflns_threshold_expression >2sigma(I)
_cod_data_source_file c9ra04499j2.cif
_cod_data_source_block 161018b_0m
_cod_depositor_comments
;
The following automatic conversions were performed:

'_symmetry_cell_setting' value 'Monoclinic' changed to 'monoclinic'
according to
/home/data/users/saulius/crontab/automatic-downloads/rss-feeds/RSC/lib/dictionaries/cif_core.dic
dictionary named 'cif_core.dic' version 2.4.2 from 2011-04-26.

Automatic conversion script
Id: cif_fix_values 4973 2017-02-22 13:04:09Z antanas 
;
_cod_original_sg_symbol_H-M P2(1)/c
_cod_database_code 7233387

loop_
_symmetry_equiv_pos_as_xyz
'x, y, z'
'-x, y+1/2, -z+1/2'
'-x, -y, -z'
'x, -y-1/2, z-1/2'

loop_
_atom_site_label
_atom_site_type_symbol
_atom_site_fract_x
_atom_site_fract_y
_atom_site_fract_z
_atom_site_U_iso_or_equiv
_atom_site_adp_type
_atom_site_occupancy
_atom_site_symmetry_multiplicity
_atom_site_calc_flag
_atom_site_refinement_flags
Zn1 Zn 0.04701(2) 0.12959(5) 0.187106(19) 0.02138(19) Uani 1 1 d .
C1 C 0.0867(2) 0.5015(4) 0.23163(16) 0.0204(7) Uani 1 1 d .
C2 C 0.1896(2) 0.5091(4) 0.23231(18) 0.0232(7) Uani 1 1 d .
C3 C 0.2232(2) 0.4188(4) 0.18344(18) 0.0220(7) Uani 1 1 d .
C4 C 0.3218(2) 0.4201(5) 0.1957(2) 0.0294(8) Uani 1 1 d .
C5 C 0.3835(3) 0.5076(5) 0.2494(2) 0.0394(10) Uani 1 1 d .
H5 H 0.4484 0.5048 0.2552 0.047 Uiso 1 1 calc R
C6 C 0.3477(3) 0.5995(5) 0.2946(2) 0.0414(10) Uani 1 1 d .
H6 H 0.3881 0.6611 0.3308 0.050 Uiso 1 1 calc R
C7 C 0.2508(3) 0.5996(5) 0.2856(2) 0.0341(9) Uani 1 1 d .
H7 H 0.2267 0.6619 0.3161 0.041 Uiso 1 1 calc R
C8 C 0.1555(2) 0.3308(5) 0.12075(18) 0.0245(8) Uani 1 1 d .
C9 C 0.2476(2) 0.0377(5) 0.2708(2) 0.0338(9) Uani 1 1 d .
H9 H 0.2389 -0.0265 0.2299 0.041 Uiso 1 1 calc R
C10 C 0.3377(3) 0.0558(6) 0.3160(2) 0.0387(10) Uani 1 1 d .
H10 H 0.3884 0.0052 0.3058 0.046 Uiso 1 1 calc R
C11 C 0.3524(3) 0.1503(5) 0.3772(2) 0.0313(9) Uani 1 1 d .
C12 C 0.2721(3) 0.2149(5) 0.3912(2) 0.0370(9) Uani 1 1 d .
H12 H 0.2781 0.2744 0.4332 0.044 Uiso 1 1 calc R
C13 C 0.1835(3) 0.1897(5) 0.3422(2) 0.0342(9) Uani 1 1 d .
H13 H 0.1307 0.2330 0.3523 0.041 Uiso 1 1 calc R
C14 C 0.4499(3) 0.1820(6) 0.4250(2) 0.0391(10) Uani 1 1 d .
C15 C 0.4634(4) 0.2556(11) 0.4967(3) 0.092(3) Uani 1 1 d .
H15A H 0.5288 0.2464 0.5249 0.138 Uiso 1 1 calc R
H15B H 0.4242 0.2032 0.5217 0.138 Uiso 1 1 calc R
H15C H 0.4463 0.3655 0.4904 0.138 Uiso 1 1 calc R
C16 C 0.6614(3) 0.2667(5) 0.4316(2) 0.0345(9) Uani 1 1 d .
C17 C 0.6311(4) 0.3724(7) 0.3671(3) 0.0637(17) Uani 1 1 d .
H17A H 0.5864 0.3178 0.3279 0.096 Uiso 1 1 calc R
H17B H 0.6854 0.4022 0.3521 0.096 Uiso 1 1 calc R
H17C H 0.6020 0.4656 0.3797 0.096 Uiso 1 1 calc R
C18 C 0.7564(2) 0.2862(5) 0.48454(19) 0.0300(8) Uani 1 1 d .
C19 C 0.8100(3) 0.4214(6) 0.4872(2) 0.0416(10) Uani 1 1 d .
H19 H 0.7895 0.5004 0.4523 0.050 Uiso 1 1 calc R
C20 C 0.8939(3) 0.4382(5) 0.5416(2) 0.0366(9) Uani 1 1 d .
H20 H 0.9291 0.5299 0.5423 0.044 Uiso 1 1 calc R
C21 C 0.8770(3) 0.1971(5) 0.5881(2) 0.0372(9) Uani 1 1 d .
H21 H 0.9008 0.1177 0.6222 0.045 Uiso 1 1 calc R
C22 C 0.7929(3) 0.1706(6) 0.5358(2) 0.0409(10) Uani 1 1 d .
H22 H 0.7606 0.0756 0.5348 0.049 Uiso 1 1 calc R
N1 N 0.1709(2) 0.1070(4) 0.28185(17) 0.0257(7) Uani 1 1 d .
N2 N 0.5182(2) 0.1408(5) 0.4005(2) 0.0428(9) Uani 1 1 d .
N3 N 0.6084(2) 0.1624(5) 0.4476(2) 0.0439(9) Uani 1 1 d .
N4 N 0.9274(2) 0.3320(4) 0.59296(16) 0.0267(7) Uani 1 1 d .
N5 N 0.3636(2) 0.3203(5) 0.1500(2) 0.0418(9) Uani 1 1 d .
O1 O 0.05413(17) 0.6219(3) 0.25505(14) 0.0253(6) Uani 1 1 d .
O2 O 0.04117(16) 0.3773(3) 0.21210(15) 0.0268(6) Uani 1 1 d .
O3 O 0.1168(2) 0.4128(4) 0.06762(15) 0.0419(7) Uani 1 1 d .
O4 O 0.14291(17) 0.1850(3) 0.12846(13) 0.0281(6) Uani 1 1 d .
O5 O 0.3139(2) 0.2793(5) 0.09091(19) 0.0598(10) Uani 1 1 d .
O6 O 0.4471(2) 0.2837(5) 0.1742(2) 0.0662(11) Uani 1 1 d .
O1W O 0.0585(2) -0.1099(3) 0.17045(14) 0.0317(6) Uani 1 1 d .
O2W O 0.0104(3) 0.6885(4) 0.05996(16) 0.0595(10) Uani 1 1 d .
H1WA H 0.0410 -0.1292 0.1251 0.071 Uiso 1 1 d R
H1WB H 0.0575 -0.1742 0.2046 0.071 Uiso 1 1 d R
H2WA H -0.0276 0.6607 0.0192 0.071 Uiso 1 1 d R
H2WB H 0.0585 0.6282 0.0689 0.071 Uiso 1 1 d R

loop_
_atom_site_aniso_label
_atom_site_aniso_U_11
_atom_site_aniso_U_22
_atom_site_aniso_U_33
_atom_site_aniso_U_23
_atom_site_aniso_U_13
_atom_site_aniso_U_12
Zn1 0.0148(3) 0.0253(3) 0.0231(3) -0.00072(14) 0.00407(18) 0.00005(14)
C1 0.0175(15) 0.0245(19) 0.0190(15) 0.0002(12) 0.0049(12) -0.0018(14)
C2 0.0180(16) 0.0238(19) 0.0276(17) 0.0034(13) 0.0061(13) 0.0023(13)
C3 0.0201(16) 0.0183(17) 0.0283(17) 0.0027(13) 0.0083(13) -0.0004(14)
C4 0.0201(17) 0.033(2) 0.038(2) 0.0029(16) 0.0121(15) 0.0035(16)
C5 0.0160(16) 0.048(3) 0.053(2) -0.0020(19) 0.0079(16) -0.0028(17)
C6 0.025(2) 0.046(3) 0.048(2) -0.0120(19) 0.0032(17) -0.0118(18)
C7 0.0260(19) 0.037(2) 0.040(2) -0.0115(17) 0.0110(16) -0.0059(17)
C8 0.0177(16) 0.034(2) 0.0242(18) -0.0023(15) 0.0094(14) 0.0015(15)
C9 0.0211(17) 0.042(2) 0.036(2) -0.0068(17) 0.0041(15) 0.0021(16)
C10 0.0203(17) 0.055(3) 0.037(2) -0.0062(19) 0.0028(15) 0.0035(18)
C11 0.0205(18) 0.040(2) 0.031(2) 0.0060(15) 0.0025(15) -0.0034(15)
C12 0.033(2) 0.048(3) 0.0287(19) -0.0040(17) 0.0066(16) -0.0016(18)
C13 0.0248(18) 0.047(3) 0.030(2) 0.0013(17) 0.0068(15) 0.0056(17)
C14 0.026(2) 0.056(3) 0.031(2) 0.0023(18) 0.0020(16) -0.0121(19)
C15 0.040(3) 0.188(9) 0.044(3) -0.044(4) 0.008(2) -0.026(4)
C16 0.0231(18) 0.046(3) 0.0294(19) 0.0000(16) 0.0003(15) -0.0006(17)
C17 0.043(3) 0.091(5) 0.041(3) 0.021(2) -0.013(2) -0.018(3)
C18 0.0205(17) 0.039(2) 0.0280(18) 0.0017(15) 0.0028(14) 0.0000(16)
C19 0.033(2) 0.047(3) 0.037(2) 0.0132(19) -0.0031(17) -0.0044(19)
C20 0.0303(19) 0.036(2) 0.037(2) 0.0061(17) -0.0011(16) -0.0124(18)
C21 0.0271(18) 0.033(2) 0.042(2) 0.0075(17) -0.0044(16) -0.0047(17)
C22 0.028(2) 0.042(3) 0.045(2) 0.0065(19) -0.0024(17) -0.0088(18)
N1 0.0177(14) 0.0277(17) 0.0298(16) 0.0004(12) 0.0039(12) -0.0015(12)
N2 0.0199(17) 0.056(3) 0.045(2) -0.0012(16) -0.0022(15) -0.0063(15)
N3 0.0219(16) 0.058(3) 0.044(2) 0.0065(17) -0.0042(15) -0.0059(16)
N4 0.0193(14) 0.0331(18) 0.0261(15) 0.0002(13) 0.0043(12) -0.0011(13)
N5 0.0298(18) 0.041(2) 0.062(2) -0.0033(18) 0.0262(18) 0.0007(16)
O1 0.0221(12) 0.0236(14) 0.0331(14) -0.0025(9) 0.0123(11) 0.0001(10)
O2 0.0166(12) 0.0294(15) 0.0339(14) -0.0061(10) 0.0066(10) -0.0021(10)
O3 0.0505(17) 0.0398(17) 0.0283(14) 0.0040(12) 0.0003(12) 0.0069(14)
O4 0.0267(13) 0.0284(15) 0.0330(14) -0.0042(11) 0.0146(11) -0.0036(11)
O5 0.0418(17) 0.083(3) 0.063(2) -0.030(2) 0.0300(17) -0.0041(18)
O6 0.0301(16) 0.083(3) 0.088(3) -0.007(2) 0.0210(17) 0.0239(18)
O1W 0.0433(16) 0.0263(15) 0.0243(13) 0.0013(10) 0.0080(11) 0.0008(11)
O2W 0.079(2) 0.046(2) 0.0372(17) -0.0130(14) -0.0087(16) 0.0184(18)

loop_
_atom_type_symbol
_atom_type_description
_atom_type_scat_dispersion_real
_atom_type_scat_dispersion_imag
_atom_type_scat_source
C C 0.0033 0.0016 'International Tables Vol C Tables 4.2.6.8 and 6.1.1.4'
H H 0.0000 0.0000 'International Tables Vol C Tables 4.2.6.8 and 6.1.1.4'
N N 0.0061 0.0033 'International Tables Vol C Tables 4.2.6.8 and 6.1.1.4'
O O 0.0106 0.0060 'International Tables Vol C Tables 4.2.6.8 and 6.1.1.4'
Zn Zn 0.2839 1.4301 'International Tables Vol C Tables 4.2.6.8 and 6.1.1.4'

loop_
_geom_angle_atom_site_label_1
_geom_angle_atom_site_label_2
_geom_angle_atom_site_label_3
_geom_angle
_geom_angle_site_symmetry_1
_geom_angle_site_symmetry_3
O1W Zn1 O4 92.15(12) . .
O1W Zn1 O1 98.86(10) . 2_545
O4 Zn1 O1 168.81(10) . 2_545
O1W Zn1 N4 95.88(12) . 4_465
O4 Zn1 N4 91.90(18) . 4_465
O1 Zn1 N4 84.97(18) 2_545 4_465
O1W Zn1 O2 176.05(10) . .
O4 Zn1 O2 88.81(11) . .
O1 Zn1 O2 80.35(10) 2_545 .
N4 Zn1 O2 87.92(12) 4_465 .
O1W Zn1 N1 87.50(11) . .
O4 Zn1 N1 86.17(18) . .
O1 Zn1 N1 96.30(18) 2_545 .
N4 Zn1 N1 176.18(11) 4_465 .
O2 Zn1 N1 88.74(11) . .
O2 C1 O1 124.0(3) . .
O2 C1 C2 119.3(3) . .
O1 C1 C2 116.5(3) . .
C7 C2 C3 120.8(3) . .
C7 C2 C1 117.9(3) . .
C3 C2 C1 121.2(3) . .
C4 C3 C2 115.7(3) . .
C4 C3 C8 123.2(3) . .
C2 C3 C8 121.0(3) . .
C5 C4 C3 123.9(3) . .
C5 C4 N5 116.9(3) . .
C3 C4 N5 119.2(3) . .
C4 C5 C6 118.8(4) . .
C4 C5 H5 120.6 . .
C6 C5 H5 120.6 . .
C5 C6 C7 119.4(4) . .
C5 C6 H6 120.3 . .
C7 C6 H6 120.3 . .
C2 C7 C6 121.3(4) . .
C2 C7 H7 119.4 . .
C6 C7 H7 119.4 . .
O3 C8 O4 126.9(4) . .
O3 C8 C3 114.9(4) . .
O4 C8 C3 118.2(3) . .
N1 C9 C10 123.9(4) . .
N1 C9 H9 118.0 . .
C10 C9 H9 118.0 . .
C9 C10 C11 119.0(4) . .
C9 C10 H10 120.5 . .
C11 C10 H10 120.5 . .
C10 C11 C12 117.1(3) . .
C10 C11 C14 120.7(4) . .
C12 C11 C14 122.1(4) . .
C13 C12 C11 119.5(4) . .
C13 C12 H12 120.2 . .
C11 C12 H12 120.2 . .
N1 C13 C12 122.8(4) . .
N1 C13 H13 118.6 . .
C12 C13 H13 118.6 . .
N2 C14 C15 123.5(4) . .
N2 C14 C11 116.7(4) . .
C15 C14 C11 119.8(4) . .
C14 C15 H15A 109.5 . .
C14 C15 H15B 109.5 . .
H15A C15 H15B 109.5 . .
C14 C15 H15C 109.5 . .
H15A C15 H15C 109.5 . .
H15B C15 H15C 109.5 . .
N3 C16 C18 116.0(4) . .
N3 C16 C17 124.1(4) . .
C18 C16 C17 119.9(4) . .
C16 C17 H17A 109.5 . .
C16 C17 H17B 109.5 . .
H17A C17 H17B 109.5 . .
C16 C17 H17C 109.5 . .
H17A C17 H17C 109.5 . .
H17B C17 H17C 109.5 . .
C22 C18 C19 117.4(4) . .
C22 C18 C16 120.3(4) . .
C19 C18 C16 122.3(4) . .
C20 C19 C18 119.5(4) . .
C20 C19 H19 120.3 . .
C18 C19 H19 120.3 . .
N4 C20 C19 123.8(4) . .
N4 C20 H20 118.1 . .
C19 C20 H20 118.1 . .
N4 C21 C22 123.6(4) . .
N4 C21 H21 118.2 . .
C22 C21 H21 118.2 . .
C21 C22 C18 119.2(4) . .
C21 C22 H22 120.4 . .
C18 C22 H22 120.4 . .
C13 N1 C9 117.4(3) . .
C13 N1 Zn1 123.7(3) . .
C9 N1 Zn1 116.5(3) . .
C14 N2 N3 115.8(4) . .
C16 N3 N2 118.4(4) . .
C20 N4 C21 116.4(3) . .
C20 N4 Zn1 124.2(3) . 4_666
C21 N4 Zn1 119.1(3) . 4_666
O5 N5 O6 123.6(4) . .
O5 N5 C4 118.5(3) . .
O6 N5 C4 117.9(4) . .
C1 O1 Zn1 127.9(2) . 2
C1 O2 Zn1 146.5(2) . .
C8 O4 Zn1 115.2(2) . .
Zn1 O1W H1WA 109.5 . .
Zn1 O1W H1WB 119.0 . .
H1WA O1W H1WB 126.5 . .
H2WA O2W H2WB 107.8 . .

loop_
_geom_bond_atom_site_label_1
_geom_bond_atom_site_label_2
_geom_bond_distance
_geom_bond_site_symmetry_2
Zn1 O1W 2.062(4) .
Zn1 O4 2.099(4) .
Zn1 O1 2.102(4) 2_545
Zn1 N4 2.147(4) 4_465
Zn1 O2 2.153(4) .
Zn1 N1 2.175(4) .
C1 O2 1.243(4) .
C1 O1 1.261(4) .
C1 C2 1.514(5) .
C2 C7 1.379(5) .
C2 C3 1.405(5) .
C3 C4 1.402(5) .
C3 C8 1.514(5) .
C4 C5 1.373(6) .
C4 N5 1.474(5) .
C5 C6 1.377(6) .
C5 H5 0.9300 .
C6 C7 1.388(6) .
C6 H6 0.9300 .
C7 H7 0.9300 .
C8 O3 1.226(5) .
C8 O4 1.260(5) .
C9 N1 1.344(5) .
C9 C10 1.366(6) .
C9 H9 0.9300 .
C10 C11 1.381(6) .
C10 H10 0.9300 .
C11 C12 1.399(6) .
C11 C14 1.486(6) .
C12 C13 1.384(6) .
C12 H12 0.9300 .
C13 N1 1.316(5) .
C13 H13 0.9300 .
C14 N2 1.278(6) .
C14 C15 1.467(7) .
C15 H15A 0.9600 .
C15 H15B 0.9600 .
C15 H15C 0.9600 .
C16 N3 1.272(6) .
C16 C18 1.480(5) .
C16 C17 1.483(6) .
C17 H17A 0.9600 .
C17 H17B 0.9600 .
C17 H17C 0.9600 .
C18 C22 1.378(6) .
C18 C19 1.381(6) .
C19 C20 1.373(6) .
C19 H19 0.9300 .
C20 N4 1.315(5) .
C20 H20 0.9300 .
C21 N4 1.349(5) .
C21 C22 1.366(6) .
C21 H21 0.9300 .
C22 H22 0.9300 .
N2 N3 1.383(5) .
N4 Zn1 2.147(4) 4_666
N5 O5 1.205(5) .
N5 O6 1.222(5) .
O1 Zn1 2.102(4) 2
O1W H1WA 0.8468 .
O1W H1WB 0.8535 .
O2W H2WA 0.8501 .
O2W H2WB 0.8500 .

loop_
_geom_hbond_atom_site_label_D
_geom_hbond_atom_site_label_H
_geom_hbond_atom_site_label_A
_geom_hbond_distance_DH
_geom_hbond_distance_HA
_geom_hbond_distance_DA
_geom_hbond_angle_DHA
_geom_hbond_site_symmetry_A
O1W H1WA O2W 0.85 1.95 2.646(5) 138.9 1_545
O1W H1WB O1 0.85 1.98 2.796(5) 159.2 1_545
O1W H1WB O2 0.85 2.49 3.026(5) 121.5 2_545
O2W H2WA O3 0.85 1.90 2.746(5) 175.4 3_565
O2W H2WB O3 0.85 2.01 2.787(6) 150.8 .

loop_
_geom_torsion_atom_site_label_1
_geom_torsion_atom_site_label_2
_geom_torsion_atom_site_label_3
_geom_torsion_atom_site_label_4
_geom_torsion
_geom_torsion_site_symmetry_1
_geom_torsion_site_symmetry_4
O2 C1 C2 C7 -146.2(3) . .
O1 C1 C2 C7 30.1(5) . .
O2 C1 C2 C3 29.6(5) . .
O1 C1 C2 C3 -154.0(3) . .
C7 C2 C3 C4 3.8(5) . .
C1 C2 C3 C4 -172.0(3) . .
C7 C2 C3 C8 -174.5(3) . .
C1 C2 C3 C8 9.7(5) . .
C2 C3 C4 C5 -2.7(6) . .
C8 C3 C4 C5 175.6(4) . .
C2 C3 C4 N5 176.0(3) . .
C8 C3 C4 N5 -5.7(5) . .
C3 C4 C5 C6 0.3(7) . .
N5 C4 C5 C6 -178.4(4) . .
C4 C5 C6 C7 1.1(7) . .
C3 C2 C7 C6 -2.6(6) . .
C1 C2 C7 C6 173.2(4) . .
C5 C6 C7 C2 0.1(7) . .
C4 C3 C8 O3 -98.6(4) . .
C2 C3 C8 O3 79.6(4) . .
C4 C3 C8 O4 83.0(4) . .
C2 C3 C8 O4 -98.8(4) . .
N1 C9 C10 C11 0.1(7) . .
C9 C10 C11 C12 3.6(6) . .
C9 C10 C11 C14 -175.8(4) . .
C10 C11 C12 C13 -3.6(6) . .
C14 C11 C12 C13 175.8(4) . .
C11 C12 C13 N1 -0.2(7) . .
C10 C11 C14 N2 11.4(6) . .
C12 C11 C14 N2 -168.0(4) . .
C10 C11 C14 C15 -168.0(6) . .
C12 C11 C14 C15 12.6(7) . .
N3 C16 C18 C22 16.9(6) . .
C17 C16 C18 C22 -166.7(5) . .
N3 C16 C18 C19 -160.1(4) . .
C17 C16 C18 C19 16.2(6) . .
C22 C18 C19 C20 -2.8(6) . .
C16 C18 C19 C20 174.3(4) . .
C18 C19 C20 N4 -0.3(7) . .
N4 C21 C22 C18 0.2(7) . .
C19 C18 C22 C21 2.8(6) . .
C16 C18 C22 C21 -174.3(4) . .
C12 C13 N1 C9 4.0(6) . .
C12 C13 N1 Zn1 -157.9(3) . .
C10 C9 N1 C13 -4.0(6) . .
C10 C9 N1 Zn1 159.3(4) . .
O1W Zn1 N1 C13 -145.3(3) . .
O4 Zn1 N1 C13 122.3(3) . .
O1 Zn1 N1 C13 -46.7(3) 2_545 .
N4 Zn1 N1 C13 62.6(16) 4_465 .
O2 Zn1 N1 C13 33.4(3) . .
O1W Zn1 N1 C9 52.6(3) . .
O4 Zn1 N1 C9 -39.7(3) . .
O1 Zn1 N1 C9 151.2(3) 2_545 .
N4 Zn1 N1 C9 -99.5(15) 4_465 .
O2 Zn1 N1 C9 -128.6(3) . .
C15 C14 N2 N3 3.2(8) . .
C11 C14 N2 N3 -176.2(4) . .
C18 C16 N3 N2 179.1(4) . .
C17 C16 N3 N2 2.9(7) . .
C14 N2 N3 C16 -112.1(5) . .
C19 C20 N4 C21 3.3(6) . .
C19 C20 N4 Zn1 -170.5(3) . 4_666
C22 C21 N4 C20 -3.3(6) . .
C22 C21 N4 Zn1 170.9(3) . 4_666
C5 C4 N5 O5 -158.7(4) . .
C3 C4 N5 O5 22.5(6) . .
C5 C4 N5 O6 21.2(6) . .
C3 C4 N5 O6 -157.5(4) . .
O2 C1 O1 Zn1 30.6(5) . 2
C2 C1 O1 Zn1 -145.6(2) . 2
O1 C1 O2 Zn1 -164.0(3) . .
C2 C1 O2 Zn1 12.1(6) . .
O1W Zn1 O2 C1 60.3(17) . .
O4 Zn1 O2 C1 -43.7(4) . .
O1 Zn1 O2 C1 139.1(4) 2_545 .
N4 Zn1 O2 C1 -135.7(4) 4_465 .
N1 Zn1 O2 C1 42.5(4) . .
O3 C8 O4 Zn1 -97.2(4) . .
C3 C8 O4 Zn1 81.0(3) . .
O1W Zn1 O4 C8 176.6(2) . .
O1 Zn1 O4 C8 7.2(6) 2_545 .
N4 Zn1 O4 C8 80.6(3) 4_465 .
O2 Zn1 O4 C8 -7.2(2) . .
N1 Zn1 O4 C8 -96.0(3) . .
